data_2023085
loop_
_publ_author_name
'D\"oring, Cindy'
'Jones, Peter G.'

_publ_section_title
;
 Crystal structures of trichlorido(4-methylpiperidine)gold(III) and two
 polymorphs of tribromido(4-methylpiperidine)gold(III)
;
_journal_coeditor_code PK2705
_journal_issue 5
_journal_name_full 'Acta Crystallographica Section E Crystallographic Communications'
_journal_paper_doi 10.1107/S2056989024002822
_journal_volume 80
_journal_year 2024
_chemical_formula_iupac '[Au Cl3 (C6 H13 N)]'
_chemical_formula_moiety 'C6 H13 Au Cl3 N'
_chemical_formula_sum 'C6 H13 Au Cl3 N'
_chemical_formula_weight 402.49
_chemical_name_systematic
;
Trichlorido(4-methylpiperidine)gold(III)
;
_space_group_crystal_system orthorhombic
_space_group_IT_number 61
_space_group_name_Hall '-P 2ac 2ab'
_space_group_name_H-M_alt 'P b c a'
_atom_sites_solution_hydrogens mixed
_atom_sites_solution_primary direct
_atom_sites_solution_secondary difmap
_audit_creation_method SHELXL-2019/3
_cell_angle_alpha 90
_cell_angle_beta 90
_cell_angle_gamma 90
_cell_formula_units_Z 8
_cell_length_a 12.5716(6)
_cell_length_b 8.3940(3)
_cell_length_c 20.3319(7)
_cell_measurement_reflns_used 7041
_cell_measurement_temperature 100(2)
_cell_measurement_theta_max 30.3250
_cell_measurement_theta_min 2.5820
_cell_volume 2145.54(15)
_computing_cell_refinement
;
CrysAlisPro, Version 1.171.36.28 (Rigaku OD, 2015)
;
_computing_data_collection
;
CrysAlisPro, Version 1.171.36.28 (Rigaku OD, 2015)
;
_computing_data_reduction
;
CrysAlisPro, Version 1.171.36.28 (Rigaku OD, 2015)
;
_computing_molecular_graphics
;
XP, Version 5.1 (Bruker, 1998)
;
_computing_publication_material
;
<i>SHELXL2019/3</i> (Sheldrick, 2015)
;
_computing_structure_refinement
;
<i>SHELXL2019/3</i> (Sheldrick, 2015)
;
_computing_structure_solution
;
SHELXS97 (Sheldrick, 2008)
;
_diffrn_ambient_temperature 100(2)
_diffrn_detector_area_resol_mean 16.1419
_diffrn_measured_fraction_theta_full 1.000
_diffrn_measured_fraction_theta_max 1.000
_diffrn_measurement_device_type 'Oxford Diffraction Xcalibur, Eos'
_diffrn_measurement_method '\w scan'
_diffrn_radiation_type MoK\a
_diffrn_radiation_wavelength 0.71073
_diffrn_reflns_av_R_equivalents 0.0795
_diffrn_reflns_av_unetI/netI 0.0287
_diffrn_reflns_limit_h_max 17
_diffrn_reflns_limit_h_min -17
_diffrn_reflns_limit_k_max 11
_diffrn_reflns_limit_k_min -11
_diffrn_reflns_limit_l_max 27
_diffrn_reflns_limit_l_min -27
_diffrn_reflns_number 53277
_diffrn_reflns_theta_full 29.000
_diffrn_reflns_theta_max 29.127
_diffrn_reflns_theta_min 2.577
_diffrn_source 'Enhance (Mo) X-ray Source'
_exptl_absorpt_coefficient_mu 14.404
_exptl_absorpt_correction_T_max 1.00000
_exptl_absorpt_correction_T_min 0.70240
_exptl_absorpt_correction_type multi-scan
_exptl_absorpt_process_details
;
(CrysAlisPro; Rigaku OD, 2015)
;
_exptl_crystal_colour yellow
_exptl_crystal_density_diffrn 2.492
_exptl_crystal_density_method 'not measured'
_exptl_crystal_description needle
_exptl_crystal_F_000 1488
_exptl_crystal_size_max 0.22
_exptl_crystal_size_mid 0.03
_exptl_crystal_size_min 0.01
_refine_diff_density_max 0.863
_refine_diff_density_min -0.859
_refine_ls_extinction_method none
_refine_ls_goodness_of_fit_ref 1.046
_refine_ls_hydrogen_treatment mixed
_refine_ls_matrix_type full
_refine_ls_number_parameters 105
_refine_ls_number_reflns 2887
_refine_ls_number_restraints 0
_refine_ls_restrained_S_all 1.046
_refine_ls_R_factor_all 0.0426
_refine_ls_R_factor_gt 0.0242
_refine_ls_shift/su_max 0.001
_refine_ls_shift/su_mean 0.000
_refine_ls_structure_factor_coef Fsqd
_refine_ls_weighting_details 'w=1/[\s^2^(Fo^2^)+(0.0105P)^2^+2.0478P] where P=(Fo^2^+2Fc^2^)/3'
_refine_ls_weighting_scheme calc
_refine_ls_wR_factor_gt 0.0383
_refine_ls_wR_factor_ref 0.0419
_reflns_number_gt 2134
_reflns_number_total 2887
_reflns_threshold_expression 'I > 2\s(I)'
_cod_data_source_file pk2705.cif
_cod_data_source_block 1
_cod_original_cell_volume 2145.53(14)
_cod_database_code 2023085
_shelx_space_group_comment
;
The symmetry employed for this shelxl refinement is uniquely defined
by the following loop, which should always be used as a source of
symmetry information in preference to the above space-group names.
They are only intended as comments.
;
_shelx_estimated_absorpt_t_min 0.144
_shelx_estimated_absorpt_t_max 0.869

loop_
_space_group_symop_operation_xyz
'x, y, z'
'-x+1/2, -y, z+1/2'
'-x, y+1/2, -z+1/2'
'x+1/2, -y+1/2, -z'
'-x, -y, -z'
'x-1/2, y, -z-1/2'
'x, -y-1/2, z-1/2'
'-x-1/2, y-1/2, z'

loop_
_atom_site_type_symbol
_atom_site_label
_atom_site_fract_x
_atom_site_fract_y
_atom_site_fract_z
_atom_site_U_iso_or_equiv
_atom_site_adp_type
_atom_site_calc_flag
_atom_site_occupancy
_atom_site_disorder_assembly
_atom_site_disorder_group
Au Au1 0.24309(2) 0.30864(2) 0.12540(2) 0.01126(5) Uani d 1 . .
Cl Cl1 0.06218(8) 0.27039(12) 0.11903(6) 0.0183(2) Uani d 1 . .
Cl Cl2 0.23963(8) 0.47300(12) 0.03594(5) 0.0152(2) Uani d 1 . .
Cl Cl3 0.25068(9) 0.13911(12) 0.21305(5) 0.0163(2) Uani d 1 . .
N N11 0.4051(3) 0.3526(4) 0.12740(19) 0.0140(7) Uani d 1 . .
H H01 0.413(3) 0.459(5) 0.116(2) 0.016(12) Uiso d 1 . .
C C12 0.4627(4) 0.2518(5) 0.0768(2) 0.0164(10) Uani d 1 . .
H H12A 0.461894 0.138753 0.090652 0.020 Uiso calc 1 . .
H H12B 0.426095 0.260030 0.033863 0.020 Uiso calc 1 . .
C C13 0.5764(3) 0.3084(5) 0.0700(2) 0.0172(9) Uani d 1 . .
H H13A 0.576749 0.418818 0.052940 0.021 Uiso calc 1 . .
H H13B 0.613978 0.240127 0.037781 0.021 Uiso calc 1 . .
C C14 0.6356(3) 0.3033(5) 0.1356(2) 0.0171(9) Uani d 1 . .
H H14 0.637276 0.190175 0.150987 0.020 Uiso calc 1 . .
C C15 0.5748(4) 0.4004(5) 0.1862(2) 0.0167(9) Uani d 1 . .
H H15A 0.610893 0.391913 0.229285 0.020 Uiso calc 1 . .
H H15B 0.575131 0.513867 0.172913 0.020 Uiso calc 1 . .
C C16 0.4608(3) 0.3441(5) 0.1930(2) 0.0183(10) Uani d 1 . .
H H16A 0.459812 0.233002 0.209420 0.022 Uiso calc 1 . .
H H16B 0.422949 0.411771 0.225335 0.022 Uiso calc 1 . .
C C17 0.7505(3) 0.3604(5) 0.1278(2) 0.0226(9) Uani d 1 . .
H H17A 0.750776 0.472073 0.113702 0.034 Uiso calc 1 . .
H H17B 0.786546 0.295036 0.094620 0.034 Uiso calc 1 . .
H H17C 0.787735 0.350621 0.169907 0.034 Uiso calc 1 . .

loop_
_atom_site_aniso_label
_atom_site_aniso_U_11
_atom_site_aniso_U_22
_atom_site_aniso_U_33
_atom_site_aniso_U_12
_atom_site_aniso_U_13
_atom_site_aniso_U_23
Au1 0.01234(7) 0.00980(8) 0.01163(7) 0.00022(6) 0.00052(7) -0.00063(6)
Cl1 0.0153(5) 0.0172(5) 0.0225(6) -0.0036(4) 0.0014(5) 0.0009(5)
Cl2 0.0187(5) 0.0130(5) 0.0139(5) -0.0011(4) -0.0021(4) 0.0019(4)
Cl3 0.0227(5) 0.0127(5) 0.0135(4) -0.0006(4) 0.0019(5) 0.0015(4)
N11 0.0121(16) 0.0110(17) 0.0189(18) 0.0001(13) -0.0004(16) 0.0011(16)
C12 0.014(2) 0.021(3) 0.015(2) 0.0004(17) 0.0039(19) -0.0070(17)
C13 0.013(2) 0.023(3) 0.016(2) 0.001(2) 0.0022(17) -0.0025(19)
C14 0.013(2) 0.020(2) 0.019(2) -0.0010(18) -0.0001(17) 0.0024(19)
C15 0.018(2) 0.019(2) 0.013(2) 0.0014(18) -0.0065(18) -0.0034(17)
C16 0.018(2) 0.025(3) 0.012(2) -0.0002(19) -0.0024(17) -0.0042(18)
C17 0.019(2) 0.026(2) 0.022(2) -0.0043(18) -0.004(2) 0.007(2)

loop_
_atom_type_symbol
_atom_type_description
_atom_type_scat_dispersion_real
_atom_type_scat_dispersion_imag
_atom_type_scat_source
C C 0.0033 0.0016 'International Tables Vol C Tables 4.2.6.8 and 6.1.1.4'
H H 0.0000 0.0000 'International Tables Vol C Tables 4.2.6.8 and 6.1.1.4'
N N 0.0061 0.0033 'International Tables Vol C Tables 4.2.6.8 and 6.1.1.4'
Au Au -2.0133 8.8022 'International Tables Vol C Tables 4.2.6.8 and 6.1.1.4'
Cl Cl 0.1484 0.1585 'International Tables Vol C Tables 4.2.6.8 and 6.1.1.4'

loop_
_geom_angle_atom_site_label_1
_geom_angle_atom_site_label_2
_geom_angle_atom_site_label_3
_geom_angle_site_symmetry_1
_geom_angle_site_symmetry_3
_geom_angle
_geom_angle_publ_flag
N11 Au1 Cl3 . . 93.13(11) y
N11 Au1 Cl2 . . 85.80(11) y
Cl3 Au1 Cl2 . . 178.07(4) y
N11 Au1 Cl1 . . 176.94(11) y
Cl3 Au1 Cl1 . . 89.90(4) y
Cl2 Au1 Cl1 . . 91.18(4) y
C16 N11 C12 . . 110.6(3) y
C16 N11 Au1 . . 117.8(3) y
C12 N11 Au1 . . 111.0(3) y
C16 N11 H01 . . 103(3) ?
C12 N11 H01 . . 108(3) ?
Au1 N11 H01 . . 106(3) ?
C13 C12 N11 . . 109.8(3) ?
C13 C12 H12A . . 109.7 ?
N11 C12 H12A . . 109.7 ?
C13 C12 H12B . . 109.7 ?
N11 C12 H12B . . 109.7 ?
H12A C12 H12B . . 108.2 ?
C12 C13 C14 . . 111.8(3) ?
C12 C13 H13A . . 109.3 ?
C14 C13 H13A . . 109.3 ?
C12 C13 H13B . . 109.3 ?
C14 C13 H13B . . 109.3 ?
H13A C13 H13B . . 107.9 ?
C15 C14 C13 . . 109.4(3) ?
C15 C14 C17 . . 112.2(4) ?
C13 C14 C17 . . 111.1(3) ?
C15 C14 H14 . . 108.0 ?
C13 C14 H14 . . 108.0 ?
C17 C14 H14 . . 108.0 ?
C16 C15 C14 . . 111.8(3) ?
C16 C15 H15A . . 109.3 ?
C14 C15 H15A . . 109.3 ?
C16 C15 H15B . . 109.3 ?
C14 C15 H15B . . 109.3 ?
H15A C15 H15B . . 107.9 ?
N11 C16 C15 . . 110.0(3) ?
N11 C16 H16A . . 109.7 ?
C15 C16 H16A . . 109.7 ?
N11 C16 H16B . . 109.7 ?
C15 C16 H16B . . 109.7 ?
H16A C16 H16B . . 108.2 ?
C14 C17 H17A . . 109.5 ?
C14 C17 H17B . . 109.5 ?
H17A C17 H17B . . 109.5 ?
C14 C17 H17C . . 109.5 ?
H17A C17 H17C . . 109.5 ?
H17B C17 H17C . . 109.5 ?

loop_
_geom_bond_atom_site_label_1
_geom_bond_atom_site_label_2
_geom_bond_site_symmetry_2
_geom_bond_distance
_geom_bond_publ_flag
Au1 N11 . 2.070(3) y
Au1 Cl3 . 2.2826(10) y
Au1 Cl2 . 2.2832(10) y
Au1 Cl1 . 2.3006(10) y
N11 C16 . 1.509(5) ?
N11 C12 . 1.516(5) ?
N11 H01 . 0.93(4) ?
C12 C13 . 1.512(6) ?
C12 H12A . 0.9900 ?
C12 H12B . 0.9900 ?
C13 C14 . 1.528(6) ?
C13 H13A . 0.9900 ?
C13 H13B . 0.9900 ?
C14 C15 . 1.518(6) ?
C14 C17 . 1.531(6) ?
C14 H14 . 1.0000 ?
C15 C16 . 1.515(6) ?
C15 H15A . 0.9900 ?
C15 H15B . 0.9900 ?
C16 H16A . 0.9900 ?
C16 H16B . 0.9900 ?
C17 H17A . 0.9800 ?
C17 H17B . 0.9800 ?
C17 H17C . 0.9800 ?

loop_
_geom_hbond_atom_site_label_D
_geom_hbond_atom_site_label_H
_geom_hbond_atom_site_label_A
_geom_hbond_site_symmetry_A
_geom_hbond_distance_DH
_geom_hbond_distance_HA
_geom_hbond_distance_DA
_geom_hbond_angle_DHA
_geom_hbond_publ_flag
N11 H01 Cl1 8_665 0.93(4) 2.64(4) 3.535(4) 163(4) yes
C15 H15B Cl1 8_665 0.99 2.97 3.804(4) 142.7 yes
C13 H13B Cl2 4 0.99 2.82 3.798(4) 170.6 yes
C15 H15A Cl3 3_655 0.99 2.95 3.610(4) 124.9 yes
C15 H15A Cl3 6_656 0.99 2.99 3.728(4) 131.8 yes
C16 H16B Cl3 8_665 0.99 2.91 3.656(5) 132.8 yes

loop_
_geom_torsion_atom_site_label_1
_geom_torsion_atom_site_label_2
_geom_torsion_atom_site_label_3
_geom_torsion_atom_site_label_4
_geom_torsion_site_symmetry_1
_geom_torsion_site_symmetry_2
_geom_torsion_site_symmetry_3
_geom_torsion_site_symmetry_4
_geom_torsion
_geom_torsion_publ_flag
Cl3 Au1 N11 C16 . . . . -30.0(3) y
Cl2 Au1 N11 C16 . . . . 151.6(3) y
Cl3 Au1 N11 C12 . . . . 98.8(3) y
Cl2 Au1 N11 C12 . . . . -79.6(3) y
C16 N11 C12 C13 . . . . -58.4(4) ?
Au1 N11 C12 C13 . . . . 169.1(3) y
N11 C12 C13 C14 . . . . 57.4(5) ?
C12 C13 C14 C15 . . . . -55.8(5) ?
C12 C13 C14 C17 . . . . 179.8(4) y
C13 C14 C15 C16 . . . . 55.7(5) ?
C17 C14 C15 C16 . . . . 179.4(4) y
C12 N11 C16 C15 . . . . 58.4(4) ?
Au1 N11 C16 C15 . . . . -172.6(3) y
C14 C15 C16 N11 . . . . -57.7(5) ?
